data_4310049
loop_
_publ_author_name
'Nicolas Br\'efuel'
'Christine Lepetit'
'Sergiu Shova'
'Fran\,coise Dahan'
'Jean-Pierre Tuchagues'

_publ_section_title
;
Complexation to FeII, NiII, and ZnII of Multidentate Ligands Resulting from
Condensation of 2-Pyridinecarboxaldehyde with \a,\w-Triamines: Selective
Imidazolidine/Hexahydropyrimidine Ring Opening Revisited
;
_journal_name_full 'Inorganic Chemistry'
_journal_page_first 8916
_journal_page_last 8928
_journal_paper_doi 10.1021/ic050791b
_journal_volume 44
_journal_year 2005
_chemical_formula_moiety 'C20 H23 Fe N7 S2'
_chemical_formula_sum 'C20 H23 Fe N7 S2'
_chemical_formula_weight 481.42
_chemical_name_systematic
;
 ?
;
_space_group_IT_number 11
_symmetry_cell_setting monoclinic
_symmetry_space_group_name_Hall '-P 2yb'
_symmetry_space_group_name_H-M 'P 1 21/m 1'
_atom_sites_solution_hydrogens geom
_atom_sites_solution_primary direct
_atom_sites_solution_secondary difmap
_audit_creation_method SHELXL-97
_cell_angle_alpha 90.00
_cell_angle_beta 101.851(13)
_cell_angle_gamma 90.00
_cell_formula_units_Z 2
_cell_length_a 8.0433(9)
_cell_length_b 9.5361(7)
_cell_length_c 14.4027(15)
_cell_measurement_reflns_used 8000
_cell_measurement_temperature 180(2)
_cell_measurement_theta_max 51.8
_cell_measurement_theta_min 4.2
_cell_volume 1081.16(19)
_computing_cell_refinement 'STOE-IPDS software (Stoe, 2.87, 1997)'
_computing_data_collection 'STOE-IPDS software (Stoe, 2.87, 1997)'
_computing_data_reduction 'XRED (Stoe, 1.08, 1996)'
_computing_molecular_graphics 'ORTEP-3 (Farrugia, 1997)'
_computing_publication_material 'SHELXL-97 (Sheldrick, 1997)'
_computing_structure_refinement 'SHELXL-97 (Sheldrick, 1997)'
_computing_structure_solution 'SHELXS-97 (Sheldrick, 1990)'
_diffrn_ambient_temperature 180(2)
_diffrn_measured_fraction_theta_full 0.942
_diffrn_measured_fraction_theta_max 0.942
_diffrn_radiation_monochromator graphite
_diffrn_radiation_source 'fine-focus sealed tube'
_diffrn_radiation_type MoK\a
_diffrn_radiation_wavelength 0.71073
_diffrn_reflns_av_R_equivalents 0.1208
_diffrn_reflns_av_sigmaI/netI 0.0706
_diffrn_reflns_limit_h_max 9
_diffrn_reflns_limit_h_min -9
_diffrn_reflns_limit_k_max 11
_diffrn_reflns_limit_k_min -11
_diffrn_reflns_limit_l_max 17
_diffrn_reflns_limit_l_min -17
_diffrn_reflns_number 7696
_diffrn_reflns_theta_full 24.99
_diffrn_reflns_theta_max 24.99
_diffrn_reflns_theta_min 3.21
_exptl_absorpt_coefficient_mu 0.913
_exptl_absorpt_correction_T_max 0.989
_exptl_absorpt_correction_T_min 0.685
_exptl_absorpt_correction_type multi-scan
_exptl_absorpt_process_details 'c.f. r.h. blessing, acta cryst. (1995), a51, 33-38'
_exptl_crystal_colour 'dark blue'
_exptl_crystal_density_diffrn 1.479
_exptl_crystal_density_method 'not measured'
_exptl_crystal_description prism
_exptl_crystal_F_000 500
_exptl_crystal_size_max 0.35
_exptl_crystal_size_mid 0.20
_exptl_crystal_size_min 0.15
_refine_diff_density_max 1.025
_refine_diff_density_min -0.930
_refine_diff_density_rms 0.118
_refine_ls_extinction_method none
_refine_ls_goodness_of_fit_ref 1.137
_refine_ls_hydrogen_treatment mixed
_refine_ls_matrix_type full
_refine_ls_number_parameters 226
_refine_ls_number_reflns 1917
_refine_ls_number_restraints 31
_refine_ls_restrained_S_all 1.140
_refine_ls_R_factor_all 0.1039
_refine_ls_R_factor_gt 0.0982
_refine_ls_shift/su_max 0.127
_refine_ls_shift/su_mean 0.005
_refine_ls_structure_factor_coef Fsqd
_refine_ls_weighting_details 'calc w=1/[\s^2^(Fo^2^)+(0.0162P)^2^+10.0963P] where P=(Fo^2^+2Fc^2^)/3'
_refine_ls_weighting_scheme calc
_refine_ls_wR_factor_gt 0.2162
_refine_ls_wR_factor_ref 0.2194
_reflns_number_gt 1771
_reflns_number_total 1917
_reflns_threshold_expression >2sigma(I)
_cod_data_source_file ic050791bsi20050817_040730.cif
_cod_data_source_block '[FeLC(NCS)]NCS'
_cod_original_cell_volume 1081.16(18)
_cod_database_code 4310049

loop_
_symmetry_equiv_pos_as_xyz
'x, y, z'
'-x, y+1/2, -z'
'-x, -y, -z'
'x, -y-1/2, z'

loop_
_atom_site_label
_atom_site_type_symbol
_atom_site_fract_x
_atom_site_fract_y
_atom_site_fract_z
_atom_site_U_iso_or_equiv
_atom_site_adp_type
_atom_site_occupancy
_atom_site_symmetry_multiplicity
_atom_site_calc_flag
_atom_site_refinement_flags
_atom_site_disorder_assembly
_atom_site_disorder_group
Fe1 Fe 0.87432(17) 0.2500 0.22672(9) 0.0295(4) Uani 1 2 d SD . .
S1 S 0.6226(5) 0.2500 -0.0934(2) 0.0723(13) Uani 1 2 d S . .
S2 S 0.7373(4) 0.2500 0.6865(2) 0.0514(8) Uani 1 2 d S . .
N1 N 1.0542(10) 0.2500 0.3424(6) 0.037(2) Uani 1 2 d SD . .
N2 N 0.8545(15) 0.4403(10) 0.2703(7) 0.042(3) Uani 0.50 1 d PD . .
N3 N 0.6786(14) 0.1983(11) 0.2925(8) 0.033(3) Uani 0.50 1 d P . .
H3B H 0.7149 0.2089 0.3546 0.040 Uiso 0.50 1 d PR . .
N4 N 0.9152(14) 0.0562(10) 0.1974(7) 0.038(3) Uani 0.50 1 d PD . .
N5 N 1.0495(11) 0.2500 0.1535(6) 0.041(2) Uani 1 2 d SD . .
N6 N 0.7158(10) 0.2500 0.1044(5) 0.0314(18) Uani 1 2 d S . .
N7 N 0.7954(16) 0.2500 0.5020(7) 0.070(3) Uani 1 2 d S . .
C1 C 1.095(2) 0.3739(16) 0.3804(15) 0.038(6) Uiso 0.50 1 d PD . .
C2 C 1.228(2) 0.389(4) 0.4554(17) 0.043(6) Uani 0.50 1 d PD . .
H2A H 1.2531 0.4800 0.4801 0.051 Uiso 0.50 1 d PR . .
C3 C 1.324(2) 0.277(3) 0.4935(11) 0.065(16) Uani 0.50 1 d PD . .
H3A H 1.4193 0.2918 0.5439 0.078 Uiso 0.50 1 d PR . .
C4 C 1.284(3) 0.148(3) 0.4547(16) 0.056(13) Uani 0.50 1 d PD . .
H4A H 1.3518 0.0702 0.4812 0.067 Uiso 0.50 1 d PR . .
C5 C 1.148(2) 0.1372(16) 0.3807(12) 0.036(4) Uani 0.50 1 d PDU . .
H5A H 1.1223 0.0463 0.3555 0.043 Uiso 0.50 1 d PR . .
C6 C 0.9723(18) 0.4703(14) 0.3400(9) 0.040(4) Uani 0.50 1 d PD . .
H6B H 0.9670 0.5596 0.3680 0.048 Uiso 0.50 1 d PR . .
C7 C 0.6964(17) 0.5148(17) 0.2347(11) 0.042(4) Uani 0.50 1 d PD . .
H7A H 0.7195 0.6067 0.2585 0.050 Uiso 0.50 1 d PR . .
H7B H 0.6656 0.5201 0.1676 0.050 Uiso 0.50 1 d PR . .
C8 C 0.569(5) 0.444(5) 0.286(3) 0.039(8) Uiso 0.50 1 d P . .
H8A H 0.5965 0.4591 0.3522 0.047 Uiso 0.50 1 d PR . .
H8B H 0.4722 0.5008 0.2623 0.047 Uiso 0.50 1 d PR . .
C9 C 0.5293(18) 0.2944(17) 0.2661(9) 0.047(6) Uani 0.50 1 d P . .
H9A H 0.4405 0.2793 0.3007 0.057 Uiso 0.50 1 d PR . .
H9B H 0.4830 0.2789 0.2010 0.057 Uiso 0.50 1 d PR . .
C10 C 0.612(5) 0.046(4) 0.286(3) 0.048(8) Uani 0.50 1 d P . .
H10A H 0.5340 0.0344 0.2273 0.057 Uiso 0.50 1 d PR . .
H10B H 0.5504 0.0393 0.3362 0.057 Uiso 0.50 1 d PR . .
C11 C 0.747(2) -0.0554(15) 0.3041(11) 0.041(3) Uani 0.50 1 d P . .
H11A H 0.8329 -0.0274 0.3564 0.049 Uiso 0.50 1 d PR . .
H11B H 0.7008 -0.1408 0.3213 0.049 Uiso 0.50 1 d PR . .
C12 C 0.833(2) -0.0757(13) 0.2201(11) 0.040(3) Uani 0.50 1 d PD . .
H12A H 0.9122 -0.1498 0.2390 0.048 Uiso 0.50 1 d PR . .
H12B H 0.7514 -0.1064 0.1669 0.048 Uiso 0.50 1 d PR . .
C13 C 1.0215(16) 0.0203(13) 0.1471(8) 0.034(3) Uani 0.50 1 d PD . .
H13A H 1.0591 -0.0722 0.1390 0.041 Uiso 0.50 1 d PR . .
C14 C 1.104(2) 0.1356(14) 0.1188(13) 0.056(16) Uani 0.50 1 d PD . .
C15 C 1.207(3) 0.1274(19) 0.0546(15) 0.069(16) Uani 0.50 1 d PD . .
H15A H 1.2325 0.0411 0.0279 0.082 Uiso 0.50 1 d PR . .
C16 C 1.262(2) 0.2500 0.0240(13) 0.098(9) Uani 1 2 d SD . .
H16A H 1.3288 0.2500 -0.0238 0.118 Uiso 1 2 d SR . .
C17 C 1.211(4) 0.376(2) 0.0565(18) 0.12(3) Uani 0.50 1 d PD . .
H17A H 1.2593 0.4617 0.0410 0.147 Uiso 0.50 1 d PR . .
C18 C 1.104(4) 0.3699(16) 0.121(2) 0.061(15) Uiso 0.50 1 d PD . .
H18A H 1.0762 0.4548 0.1482 0.073 Uiso 0.50 1 d PR . .
C19 C 0.6757(13) 0.2500 0.0223(7) 0.037(2) Uani 1 2 d S . .
C20 C 0.7708(12) 0.2500 0.5794(7) 0.034(2) Uani 1 2 d S . .

loop_
_atom_site_aniso_label
_atom_site_aniso_U_11
_atom_site_aniso_U_22
_atom_site_aniso_U_33
_atom_site_aniso_U_23
_atom_site_aniso_U_13
_atom_site_aniso_U_12
Fe1 0.0249(7) 0.0419(8) 0.0213(7) 0.000 0.0038(5) 0.000
S1 0.0519(19) 0.138(4) 0.0253(14) 0.000 0.0043(13) 0.000
S2 0.0523(18) 0.068(2) 0.0352(14) 0.000 0.0126(13) 0.000
N1 0.027(4) 0.057(6) 0.028(4) 0.000 0.010(4) 0.000
N2 0.046(7) 0.049(8) 0.031(6) 0.010(6) 0.006(6) 0.003(6)
N3 0.041(7) 0.027(5) 0.029(5) -0.004(4) -0.002(5) 0.000(4)
N4 0.036(6) 0.052(8) 0.024(5) 0.004(5) 0.002(5) 0.006(6)
N5 0.027(4) 0.069(6) 0.025(4) 0.000 -0.001(4) 0.000
N6 0.033(4) 0.040(5) 0.020(4) 0.000 0.004(3) 0.000
N7 0.069(8) 0.102(10) 0.037(6) 0.000 0.011(5) 0.000
C2 0.044(14) 0.047(11) 0.040(11) -0.003(8) 0.015(10) -0.011(12)
C3 0.029(7) 0.14(5) 0.026(8) -0.03(2) -0.004(6) -0.019(18)
C4 0.039(15) 0.11(4) 0.018(11) 0.011(13) 0.001(10) 0.033(19)
C5 0.045(8) 0.041(8) 0.024(7) 0.001(5) 0.015(7) -0.016(7)
C6 0.056(9) 0.020(7) 0.041(8) -0.001(6) 0.005(7) -0.002(6)
C7 0.045(9) 0.041(9) 0.039(8) 0.003(7) 0.009(7) 0.002(7)
C9 0.031(7) 0.085(17) 0.029(6) 0.001(7) 0.011(6) 0.005(7)
C10 0.06(2) 0.045(15) 0.046(12) 0.003(9) 0.019(16) -0.015(17)
C11 0.056(9) 0.025(7) 0.043(9) 0.001(6) 0.013(7) -0.010(7)
C12 0.047(9) 0.021(7) 0.053(9) 0.000(6) 0.009(7) -0.003(6)
C13 0.038(8) 0.030(7) 0.032(7) -0.008(6) 0.000(6) 0.006(6)
C14 0.010(8) 0.13(3) 0.026(11) -0.051(14) 0.000(6) 0.006(8)
C15 0.03(3) 0.15(4) 0.032(16) 0.002(19) 0.014(14) 0.02(2)
C16 0.025(8) 0.22(3) 0.045(8) 0.000 0.009(7) 0.000
C17 0.03(3) 0.25(7) 0.08(3) 0.13(4) 0.00(2) -0.01(3)
C19 0.028(5) 0.042(6) 0.042(6) 0.000 0.007(5) 0.000
C20 0.032(5) 0.035(5) 0.033(5) 0.000 -0.001(4) 0.000

loop_
_atom_type_symbol
_atom_type_description
_atom_type_scat_dispersion_real
_atom_type_scat_dispersion_imag
_atom_type_scat_source
C C 0.0033 0.0016 'International Tables Vol C Tables 4.2.6.8 and 6.1.1.4'
H H 0.0000 0.0000 'International Tables Vol C Tables 4.2.6.8 and 6.1.1.4'
N N 0.0061 0.0033 'International Tables Vol C Tables 4.2.6.8 and 6.1.1.4'
Fe Fe 0.3463 0.8444 'International Tables Vol C Tables 4.2.6.8 and 6.1.1.4'
S S 0.1246 0.1234 'International Tables Vol C Tables 4.2.6.8 and 6.1.1.4'

loop_
_geom_angle_atom_site_label_1
_geom_angle_atom_site_label_2
_geom_angle_atom_site_label_3
_geom_angle
_geom_angle_site_symmetry_1
_geom_angle_site_symmetry_3
_geom_angle_publ_flag
N5 Fe1 N2 107.2(4) . . ?
N5 Fe1 N2 107.2(4) . 4_565 ?
N2 Fe1 N2 139.0(7) . 4_565 ?
N5 Fe1 N4 72.8(3) . . ?
N2 Fe1 N4 172.9(4) . . ?
N2 Fe1 N4 37.5(5) 4_565 . ?
N5 Fe1 N4 72.8(3) . 4_565 ?
N2 Fe1 N4 37.5(5) . 4_565 ?
N2 Fe1 N4 172.9(4) 4_565 4_565 ?
N4 Fe1 N4 144.8(7) . 4_565 ?
N5 Fe1 N6 85.5(3) . . ?
N2 Fe1 N6 102.2(3) . . ?
N2 Fe1 N6 102.2(3) 4_565 . ?
N4 Fe1 N6 85.0(3) . . ?
N4 Fe1 N6 85.0(3) 4_565 . ?
N5 Fe1 N1 88.3(3) . . ?
N2 Fe1 N1 79.7(3) . . ?
N2 Fe1 N1 79.7(3) 4_565 . ?
N4 Fe1 N1 93.2(3) . . ?
N4 Fe1 N1 93.2(3) 4_565 . ?
N6 Fe1 N1 173.8(3) . . ?
N5 Fe1 N3 165.4(3) . . ?
N2 Fe1 N3 87.3(5) . . ?
N2 Fe1 N3 60.3(5) 4_565 . ?
N4 Fe1 N3 93.0(4) . . ?
N4 Fe1 N3 120.6(4) 4_565 . ?
N6 Fe1 N3 89.7(4) . . ?
N1 Fe1 N3 96.3(4) . . ?
N5 Fe1 N3 165.4(3) . 4_565 ?
N2 Fe1 N3 60.3(5) . 4_565 ?
N2 Fe1 N3 87.3(5) 4_565 4_565 ?
N4 Fe1 N3 120.6(4) . 4_565 ?
N4 Fe1 N3 93.0(4) 4_565 4_565 ?
N6 Fe1 N3 89.7(4) . 4_565 ?
N1 Fe1 N3 96.3(4) . 4_565 ?
N3 Fe1 N3 27.7(6) . 4_565 ?
C1 N1 C1 128(2) . 4_565 ?
C1 N1 C5 18.8(11) . 4_565 ?
C1 N1 C5 118.2(12) 4_565 4_565 ?
C1 N1 C5 118.2(12) . . ?
C1 N1 C5 18.8(11) 4_565 . ?
C5 N1 C5 104.2(16) 4_565 . ?
C1 N1 Fe1 115.4(10) . . ?
C1 N1 Fe1 115.4(10) 4_565 . ?
C5 N1 Fe1 126.2(8) 4_565 . ?
C5 N1 Fe1 126.2(8) . . ?
N4 N2 C6 107.7(12) 4_565 . ?
N4 N2 C7 98.9(10) 4_565 . ?
C6 N2 C7 128.9(12) . . ?
N4 N2 C12 65.7(8) 4_565 4_565 ?
C6 N2 C12 100.6(11) . 4_565 ?
C7 N2 C12 52.7(9) . 4_565 ?
N4 N2 C11 126.2(9) 4_565 4_565 ?
C6 N2 C11 88.0(11) . 4_565 ?
C7 N2 C11 41.9(8) . 4_565 ?
C12 N2 C11 60.8(9) 4_565 4_565 ?
N4 N2 Fe1 71.3(2) 4_565 . ?
C6 N2 Fe1 111.8(9) . . ?
C7 N2 Fe1 117.8(9) . . ?
C12 N2 Fe1 132.2(8) 4_565 . ?
C11 N2 Fe1 149.4(10) 4_565 . ?
N3 N3 C9 86.6(10) 4_565 4_565 ?
N3 N3 C9 52.2(7) 4_565 . ?
C9 N3 C9 34.4(14) 4_565 . ?
N3 N3 C10 160.1(15) 4_565 . ?
C9 N3 C10 73.7(17) 4_565 . ?
C9 N3 C10 108.1(17) . . ?
N3 N3 C8 147.5(14) 4_565 4_565 ?
C9 N3 C8 61.6(16) 4_565 4_565 ?
C9 N3 C8 95.8(16) . 4_565 ?
C10 N3 C8 13(2) . 4_565 ?
N3 N3 Fe1 76.1(3) 4_565 . ?
C9 N3 Fe1 131.3(11) 4_565 . ?
C9 N3 Fe1 112.8(9) . . ?
C10 N3 Fe1 119.1(15) . . ?
C8 N3 Fe1 129.4(16) 4_565 . ?
N3 N3 H3B 83.5 4_565 . ?
C9 N3 H3B 114.7 4_565 . ?
C9 N3 H3B 105.5 . . ?
C10 N3 H3B 101.9 . . ?
C8 N3 H3B 102.6 4_565 . ?
Fe1 N3 H3B 108.2 . . ?
N2 N4 C13 155.5(11) 4_565 . ?
N2 N4 C12 64.5(8) 4_565 . ?
C13 N4 C12 106.0(10) . . ?
N2 N4 Fe1 71.2(2) 4_565 . ?
C13 N4 Fe1 122.9(9) . . ?
C12 N4 Fe1 131.0(9) . . ?
C14 N5 C14 112.4(12) . 4_565 ?
C14 N5 C18 114.5(11) . . ?
C14 N5 C18 2.1(11) 4_565 . ?
C14 N5 C18 2.1(11) . 4_565 ?
C14 N5 C18 114.5(11) 4_565 4_565 ?
C18 N5 C18 116.5(15) . 4_565 ?
C14 N5 Fe1 123.2(6) . . ?
C14 N5 Fe1 123.2(6) 4_565 . ?
C18 N5 Fe1 121.4(8) . . ?
C18 N5 Fe1 121.4(8) 4_565 . ?
C19 N6 Fe1 156.0(8) . . ?
C5 C1 N1 87(3) 4_565 . ?
C5 C1 C2 54(4) 4_565 . ?
N1 C1 C2 121(2) . . ?
C5 C1 C6 140(5) 4_565 . ?
N1 C1 C6 109.1(14) . . ?
C2 C1 C6 129.7(18) . . ?
C5 C1 C4 38(3) 4_565 4_565 ?
N1 C1 C4 105.6(14) . 4_565 ?
C2 C1 C4 18.0(17) . 4_565 ?
C6 C1 C4 145.1(16) . 4_565 ?
C4 C2 C5 98(4) 4_565 4_565 ?
C4 C2 C1 115(5) 4_565 . ?
C5 C2 C1 17.8(13) 4_565 . ?
C4 C2 C3 32(5) 4_565 . ?
C5 C2 C3 111(2) 4_565 . ?
C1 C2 C3 122(2) . . ?
C4 C2 C3 35(5) 4_565 4_565 ?
C5 C2 C3 103(2) 4_565 4_565 ?
C1 C2 C3 112(2) . 4_565 ?
C3 C2 C3 10.3(12) . 4_565 ?
C4 C2 H2A 116.7 4_565 . ?
C5 C2 H2A 125.6 4_565 . ?
C1 C2 H2A 118.0 . . ?
C3 C2 H2A 120.3 . . ?
C3 C2 H2A 130.3 4_565 . ?
C3 C3 C4 141(2) 4_565 4_565 ?
C3 C3 C4 25.3(11) 4_565 . ?
C4 C3 C4 116(3) 4_565 . ?
C3 C3 C2 141.3(11) 4_565 . ?
C4 C3 C2 19(2) 4_565 . ?
C4 C3 C2 118.3(14) . . ?
C3 C3 C2 28.4(11) 4_565 4_565 ?
C4 C3 C2 115(2) 4_565 4_565 ?
C4 C3 C2 13.9(18) . 4_565 ?
C2 C3 C2 112.9(19) . 4_565 ?
C3 C3 H3A 98.5 4_565 . ?
C4 C3 H3A 118.1 4_565 . ?
C4 C3 H3A 122.1 . . ?
C2 C3 H3A 119.5 . . ?
C2 C3 H3A 126.4 4_565 . ?
C2 C4 C3 130(7) 4_565 4_565 ?
C2 C4 C3 131(7) 4_565 . ?
C3 C4 C3 14(2) 4_565 . ?
C2 C4 C5 57(3) 4_565 . ?
C3 C4 C5 131(4) 4_565 . ?
C3 C4 C5 118(2) . . ?
C2 C4 C1 47(3) 4_565 4_565 ?
C3 C4 C1 129(4) 4_565 4_565 ?
C3 C4 C1 118.4(19) . 4_565 ?
C5 C4 C1 11.4(12) . 4_565 ?
C2 C4 C4 127(6) 4_565 4_565 ?
C3 C4 C4 39(2) 4_565 4_565 ?
C3 C4 C4 25.3(11) . 4_565 ?
C5 C4 C4 94.1(14) . 4_565 ?
C1 C4 C4 97.0(12) 4_565 4_565 ?
C2 C4 H4A 85.1 4_565 . ?
C3 C4 H4A 105.1 4_565 . ?
C3 C4 H4A 118.1 . . ?
C5 C4 H4A 124.0 . . ?
C1 C4 H4A 122.0 4_565 . ?
C4 C4 H4A 141.1 4_565 . ?
C1 C5 C2 108(5) 4_565 4_565 ?
C1 C5 N1 74(2) 4_565 . ?
C2 C5 N1 134(2) 4_565 . ?
C1 C5 C4 130(4) 4_565 . ?
C2 C5 C4 24.6(18) 4_565 . ?
N1 C5 C4 123.1(17) . . ?
C1 C5 C6 30(4) 4_565 4_565 ?
C2 C5 C6 116.1(17) 4_565 4_565 ?
N1 C5 C6 89.2(10) . 4_565 ?
C4 C5 C6 140.2(15) . 4_565 ?
C1 C5 H5A 69.0 4_565 . ?
C2 C5 H5A 101.2 4_565 . ?
N1 C5 H5A 120.7 . . ?
C4 C5 H5A 116.2 . . ?
C6 C5 H5A 40.3 4_565 . ?
N2 C6 C1 122.4(13) . . ?
N2 C6 C5 123.8(12) . 4_565 ?
C1 C6 C5 9.2(12) . 4_565 ?
N2 C6 C11 51.8(8) . 4_565 ?
C1 C6 C11 158.0(14) . 4_565 ?
C5 C6 C11 167.0(12) 4_565 4_565 ?
N2 C6 H6B 116.7 . . ?
C1 C6 H6B 120.6 . . ?
C5 C6 H6B 119.3 4_565 . ?
C11 C6 H6B 67.6 4_565 . ?
C11 C7 C10 76(2) 4_565 4_565 ?
C11 C7 C12 79.3(15) 4_565 4_565 ?
C10 C7 C12 153(2) 4_565 4_565 ?
C11 C7 N2 73.1(11) 4_565 . ?
C10 C7 N2 96(2) 4_565 . ?
C12 C7 N2 64.3(8) 4_565 . ?
C11 C7 C8 82.9(19) 4_565 . ?
C10 C7 C8 9(3) 4_565 . ?
C12 C7 C8 161(2) 4_565 . ?
N2 C7 C8 104(2) . . ?
C11 C7 H7A 47.0 4_565 . ?
C10 C7 H7A 107.7 4_565 . ?
C12 C7 H7A 62.3 4_565 . ?
N2 C7 H7A 103.5 . . ?
C8 C7 H7A 109.5 . . ?
C11 C7 H7B 154.3 4_565 . ?
C10 C7 H7B 124.7 4_565 . ?
C12 C7 H7B 82.2 4_565 . ?
N2 C7 H7B 114.3 . . ?
C8 C7 H7B 116.8 . . ?
H7A C7 H7B 108.1 . . ?
C10 C8 C9 116(10) 4_565 . ?
C10 C8 C7 31(10) 4_565 . ?
C9 C8 C7 118(3) . . ?
C10 C8 N3 74(10) 4_565 4_565 ?
C9 C8 N3 44.9(16) . 4_565 ?
C7 C8 N3 89(2) . 4_565 ?
C10 C8 C11 23(10) 4_565 4_565 ?
C9 C8 C11 139(3) . 4_565 ?
C7 C8 C11 37.2(11) . 4_565 ?
N3 C8 C11 95(2) 4_565 4_565 ?
C10 C8 H8A 85.9 4_565 . ?
C9 C8 H8A 109.7 . . ?
C7 C8 H8A 112.2 . . ?
N3 C8 H8A 93.3 4_565 . ?
C11 C8 H8A 75.2 4_565 . ?
C10 C8 H8B 124.2 4_565 . ?
C9 C8 H8B 110.6 . . ?
C7 C8 H8B 99.1 . . ?
N3 C8 H8B 153.9 4_565 . ?
C11 C8 H8B 107.0 4_565 . ?
H8A C8 H8B 105.9 . . ?
C9 C9 N3 93.4(10) 4_565 4_565 ?
C9 C9 C8 165.0(18) 4_565 . ?
N3 C9 C8 73.5(18) 4_565 . ?
C9 C9 N3 52.2(7) 4_565 . ?
N3 C9 N3 41.1(10) 4_565 . ?
C8 C9 N3 114.3(19) . . ?
C9 C9 C10 156.4(14) 4_565 4_565 ?
N3 C9 C10 63.2(16) 4_565 4_565 ?
C8 C9 C10 11(2) . 4_565 ?
N3 C9 C10 104.3(16) . 4_565 ?
C9 C9 H9A 81.4 4_565 . ?
N3 C9 H9A 130.9 4_565 . ?
C8 C9 H9A 101.5 . . ?
N3 C9 H9A 114.9 . . ?
C10 C9 H9A 111.1 4_565 . ?
C9 C9 H9B 81.0 4_565 . ?
N3 C9 H9B 119.6 4_565 . ?
C8 C9 H9B 111.5 . . ?
N3 C9 H9B 106.8 . . ?
C10 C9 H9B 112.0 4_565 . ?
H9A C9 H9B 107.9 . . ?
C8 C10 C7 140(10) 4_565 4_565 ?
C8 C10 C11 152(10) 4_565 . ?
C7 C10 C11 46.4(16) 4_565 . ?
C8 C10 N3 94(10) 4_565 . ?
C7 C10 N3 104(2) 4_565 . ?
C11 C10 N3 112(2) . . ?
C8 C10 C9 53(10) 4_565 4_565 ?
C7 C10 C9 125(3) 4_565 4_565 ?
C11 C10 C9 155(3) . 4_565 ?
N3 C10 C9 43.1(13) . 4_565 ?
C8 C10 H10A 64.3 4_565 . ?
C7 C10 H10A 76.1 4_565 . ?
C11 C10 H10A 115.0 . . ?
N3 C10 H10A 108.6 . . ?
C9 C10 H10A 77.6 4_565 . ?
C8 C10 H10B 51.6 4_565 . ?
C7 C10 H10B 148.0 4_565 . ?
C11 C10 H10B 108.0 . . ?
N3 C10 H10B 103.9 . . ?
C9 C10 H10B 86.5 4_565 . ?
H10A C10 H10B 108.5 . . ?
C7 C11 C10 57(2) 4_565 . ?
C7 C11 C12 57.0(13) 4_565 . ?
C10 C11 C12 113.1(18) . . ?
C7 C11 N2 65.0(10) 4_565 4_565 ?
C10 C11 N2 85.3(17) . 4_565 ?
C12 C11 N2 57.5(8) . 4_565 ?
C7 C11 C8 59.9(17) 4_565 4_565 ?
C10 C11 C8 6(3) . 4_565 ?
C12 C11 C8 116.5(18) . 4_565 ?
N2 C11 C8 90.8(17) 4_565 4_565 ?
C7 C11 C6 104.6(13) 4_565 4_565 ?
C10 C11 C6 113.3(18) . 4_565 ?
C12 C11 C6 73.5(10) . 4_565 ?
N2 C11 C6 40.3(6) 4_565 4_565 ?
C8 C11 C6 118.0(18) 4_565 4_565 ?
C7 C11 H11A 135.7 4_565 . ?
C10 C11 H11A 110.8 . . ?
C12 C11 H11A 107.0 . . ?
N2 C11 H11A 71.8 4_565 . ?
C8 C11 H11A 112.6 4_565 . ?
C6 C11 H11A 36.0 4_565 . ?
C7 C11 H11B 117.2 4_565 . ?
C10 C11 H11B 107.3 . . ?
C12 C11 H11B 111.4 . . ?
N2 C11 H11B 166.4 4_565 . ?
C8 C11 H11B 101.8 4_565 . ?
C6 C11 H11B 132.8 4_565 . ?
H11A C11 H11B 107.1 . . ?
C7 C12 N2 63.0(9) 4_565 4_565 ?
C7 C12 N4 94.9(11) 4_565 . ?
N2 C12 N4 49.8(8) 4_565 . ?
C7 C12 C11 43.7(10) 4_565 . ?
N2 C12 C11 61.6(9) 4_565 . ?
N4 C12 C11 111.1(11) . . ?
C7 C12 H12A 145.4 4_565 . ?
N2 C12 H12A 120.5 4_565 . ?
N4 C12 H12A 113.1 . . ?
C11 C12 H12A 104.6 . . ?
C7 C12 H12B 78.3 4_565 . ?
N2 C12 H12B 131.2 4_565 . ?
N4 C12 H12B 110.4 . . ?
C11 C12 H12B 109.1 . . ?
H12A C12 H12B 108.2 . . ?
N4 C13 C18 112.4(12) . 4_565 ?
N4 C13 C14 111.8(11) . . ?
C18 C13 C14 1(2) 4_565 . ?
N4 C13 H13A 126.1 . . ?
C18 C13 H13A 120.3 4_565 . ?
C14 C13 H13A 121.1 . . ?
C18 C14 N5 123(10) 4_565 . ?
C18 C14 C15 108(10) 4_565 . ?
N5 C14 C15 127.1(12) . . ?
C18 C14 C17 107(10) 4_565 4_565 ?
N5 C14 C17 128.5(14) . 4_565 ?
C15 C14 C17 2.1(18) . 4_565 ?
C18 C14 C13 26(10) 4_565 . ?
N5 C14 C13 109.2(9) . . ?
C15 C14 C13 123.2(12) . . ?
C17 C14 C13 122.0(13) 4_565 . ?
C17 C15 C16 125(10) 4_565 . ?
C17 C15 C14 93(10) 4_565 . ?
C16 C15 C14 117.0(16) . . ?
C17 C15 C18 91(10) 4_565 4_565 ?
C16 C15 C18 119.2(18) . 4_565 ?
C14 C15 C18 2.3(10) . 4_565 ?
C17 C15 H15A 58.0 4_565 . ?
C16 C15 H15A 120.3 . . ?
C14 C15 H15A 122.5 . . ?
C18 C15 H15A 120.3 4_565 . ?
C15 C16 C15 119.3(19) 4_565 . ?
C15 C16 C17 120.1(17) 4_565 4_565 ?
C15 C16 C17 2(2) . 4_565 ?
C15 C16 C17 2(2) 4_565 . ?
C15 C16 C17 120.1(17) . . ?
C17 C16 C17 120.8(19) 4_565 . ?
C15 C16 H16A 120.2 4_565 . ?
C15 C16 H16A 120.2 . . ?
C17 C16 H16A 119.6 4_565 . ?
C17 C16 H16A 119.6 . . ?
C15 C17 C14 85(10) 4_565 4_565 ?
C15 C17 C16 53(10) 4_565 . ?
C14 C17 C16 114.8(18) 4_565 . ?
C15 C17 C18 87(10) 4_565 . ?
C14 C17 C18 2.3(10) 4_565 . ?
C16 C17 C18 117.1(16) . . ?
C15 C17 H17A 133.7 4_565 . ?
C14 C17 H17A 124.7 4_565 . ?
C16 C17 H17A 120.1 . . ?
C18 C17 H17A 122.4 . . ?
C14 C18 C13 153(10) 4_565 4_565 ?
C14 C18 N5 55(10) 4_565 . ?
C13 C18 N5 110.5(12) 4_565 . ?
C14 C18 C15 69(10) 4_565 4_565 ?
C13 C18 C15 125.8(18) 4_565 4_565 ?
N5 C18 C15 122.8(15) . 4_565 ?
C14 C18 C17 71(10) 4_565 . ?
C13 C18 C17 124.7(15) 4_565 . ?
N5 C18 C17 124.2(13) . . ?
C15 C18 C17 2.1(18) 4_565 . ?
C14 C18 H18A 168.4 4_565 . ?
C13 C18 H18A 15.9 4_565 . ?
N5 C18 H18A 117.1 . . ?
C15 C18 H18A 119.9 4_565 . ?
C17 C18 H18A 118.3 . . ?
N6 C19 S1 179.0(10) . . ?
N7 C20 S2 179.8(10) . . ?

loop_
_geom_bond_atom_site_label_1
_geom_bond_atom_site_label_2
_geom_bond_distance
_geom_bond_site_symmetry_2
_geom_bond_publ_flag
Fe1 N5 1.925(9) . ?
Fe1 N2 1.937(9) . ?
Fe1 N2 1.937(9) 4_565 ?
Fe1 N4 1.938(9) . ?
Fe1 N4 1.938(9) 4_565 ?
Fe1 N6 1.951(7) . ?
Fe1 N1 1.969(8) . ?
Fe1 N3 2.057(12) . ?
Fe1 N3 2.057(12) 4_565 ?
S1 C19 1.632(11) . ?
S2 C20 1.621(11) . ?
N1 C1 1.315(14) . ?
N1 C1 1.315(14) 4_565 ?
N1 C5 1.363(13) 4_565 ?
N1 C5 1.363(13) . ?
N2 N4 1.245(16) 4_565 ?
N2 C6 1.263(13) . ?
N2 C7 1.455(14) . ?
N2 C12 1.472(16) 4_565 ?
N2 C11 1.536(17) 4_565 ?
N3 N3 0.99(2) 4_565 ?
N3 C9 1.184(17) 4_565 ?
N3 C9 1.495(17) . ?
N3 C10 1.55(4) . ?
N3 C8 1.61(5) 4_565 ?
N3 H3B 0.8884 . ?
N4 N2 1.245(16) 4_565 ?
N4 C13 1.276(13) . ?
N4 C12 1.487(14) . ?
N5 C14 1.312(13) . ?
N5 C14 1.312(13) 4_565 ?
N5 C18 1.345(16) . ?
N5 C18 1.345(16) 4_565 ?
N6 C19 1.160(12) . ?
N7 C20 1.170(14) . ?
C1 C5 0.44(2) 4_565 ?
C1 C2 1.362(15) . ?
C1 C6 1.38(2) . ?
C1 C4 1.69(3) 4_565 ?
C2 C4 0.58(4) 4_565 ?
C2 C5 1.16(3) 4_565 ?
C2 C3 1.367(16) . ?
C2 C3 1.80(6) 4_565 ?
C2 H2A 0.9461 . ?
C3 C3 0.52(7) 4_565 ?
C3 C4 0.93(5) 4_565 ?
C3 C4 1.366(17) . ?
C3 C2 1.80(6) 4_565 ?
C3 H3A 0.9505 . ?
C4 C2 0.58(4) 4_565 ?
C4 C3 0.93(5) 4_565 ?
C4 C5 1.368(16) . ?
C4 C1 1.69(3) 4_565 ?
C4 C4 1.95(6) 4_565 ?
C4 H4A 0.9488 . ?
C5 C1 0.44(2) 4_565 ?
C5 C2 1.16(3) 4_565 ?
C5 C6 1.75(2) 4_565 ?
C5 H5A 0.9461 . ?
C6 C5 1.75(2) 4_565 ?
C6 C11 1.95(2) 4_565 ?
C6 H6B 0.9470 . ?
C7 C11 1.07(2) 4_565 ?
C7 C10 1.24(4) 4_565 ?
C7 C12 1.30(2) 4_565 ?
C7 C8 1.53(4) . ?
C7 H7A 0.9461 . ?
C7 H7B 0.9480 . ?
C8 C10 0.36(6) 4_565 ?
C8 C9 1.48(5) . ?
C8 N3 1.61(5) 4_565 ?
C8 C11 1.76(4) 4_565 ?
C8 H8A 0.9482 . ?
C8 H8B 0.9536 . ?
C9 C9 0.85(3) 4_565 ?
C9 N3 1.184(17) 4_565 ?
C9 C10 1.66(4) 4_565 ?
C9 H9A 0.9623 . ?
C9 H9B 0.9474 . ?
C10 C8 0.36(6) 4_565 ?
C10 C7 1.24(4) 4_565 ?
C10 C11 1.44(4) . ?
C10 C9 1.66(4) 4_565 ?
C10 H10A 0.9484 . ?
C10 H10B 0.9590 . ?
C11 C7 1.07(2) 4_565 ?
C11 C12 1.52(2) . ?
C11 N2 1.536(17) 4_565 ?
C11 C8 1.76(4) 4_565 ?
C11 C6 1.95(2) 4_565 ?
C11 H11A 0.9492 . ?
C11 H11B 0.9503 . ?
C12 C7 1.30(2) 4_565 ?
C12 N2 1.472(16) 4_565 ?
C12 H12A 0.9510 . ?
C12 H12B 0.9488 . ?
C13 C18 1.34(2) 4_565 ?
C13 C14 1.388(9) . ?
C13 H13A 0.9483 . ?
C14 C18 0.06(2) 4_565 ?
C14 C15 1.364(14) . ?
C14 C17 1.367(19) 4_565 ?
C15 C17 0.05(4) 4_565 ?
C15 C16 1.354(15) . ?
C15 C18 1.38(2) 4_565 ?
C15 H15A 0.9487 . ?
C16 C15 1.354(15) 4_565 ?
C16 C17 1.384(16) 4_565 ?
C16 C17 1.384(16) . ?
C16 H16A 0.9584 . ?
C17 C15 0.05(4) 4_565 ?
C17 C14 1.367(19) 4_565 ?
C17 C18 1.385(15) . ?
C17 H17A 0.9504 . ?
C18 C14 0.06(2) 4_565 ?
C18 C13 1.34(2) 4_565 ?
C18 C15 1.38(2) 4_565 ?
C18 H18A 0.9491 . ?
